data_4032856
loop_
_publ_author_name
'Brambilla, Marta'
'Brennan, M\'eabh B'
'Csatayov\'a, Krist\'ina'
'Davies, Stephen G.'
'Fletcher, Ai M.'
'Kennett, Alice M. R.'
'Lee, James A.'
'Roberts, Paul M.'
'Russell, Angela J.'
'Thomson, James E.'

_publ_section_title
;
 Probing Competitive and Co-operative Hydroxyl and Ammonium
 Hydrogen-Bonding Directed Epoxidations.
;
_journal_issue 19
_journal_name_full 'The Journal of organic chemistry'
_journal_page_first 10297
_journal_page_last 10309
_journal_paper_doi 10.1021/acs.joc.7b01774
_journal_volume 82
_journal_year 2017
_chemical_formula_moiety 'C26 H24 N2 O5'
_chemical_formula_sum 'C26 H24 N2 O5'
_chemical_formula_weight 444.49
_space_group_IT_number 14
_symmetry_cell_setting monoclinic
_symmetry_space_group_name_Hall '-P 2yn'
_symmetry_space_group_name_H-M 'P 1 21/n 1'
_atom_sites_solution_hydrogens difmap
_atom_sites_solution_primary direct
_cell_angle_alpha 90
_cell_angle_beta 101.9927(16)
_cell_angle_gamma 90
_cell_formula_units_Z 4
_cell_length_a 11.2751(3)
_cell_length_b 9.9229(3)
_cell_length_c 20.6082(7)
_cell_measurement_reflns_used 5072
_cell_measurement_temperature 150
_cell_measurement_theta_max 27
_cell_measurement_theta_min 5
_cell_volume 2255.36(12)
_computing_cell_refinement 'DENZO/SCALEPACK (Otwinowski & Minor, 1997)'
_computing_data_collection 'COLLECT (Nonius, 2001).'
_computing_data_reduction 'DENZO/SCALEPACK (Otwinowski & Minor, 1997)'
_computing_molecular_graphics 'CAMERON (Watkin et al., 1996)'
_computing_publication_material 'CRYSTALS (Betteridge et al., 2003)'
_computing_structure_refinement 'CRYSTALS (Betteridge et al., 2003)'
_computing_structure_solution 'SIR92 (Altomare et al., 1994)'
_diffrn_ambient_temperature 150
_diffrn_measured_fraction_theta_full 0.990
_diffrn_measured_fraction_theta_max 0.988
_diffrn_measurement_device Area
_diffrn_measurement_device_type 'Nonius KappaCCD'
_diffrn_measurement_method \w
_diffrn_radiation_monochromator graphite
_diffrn_radiation_type 'Mo K\a'
_diffrn_radiation_wavelength 0.71073
_diffrn_reflns_av_R_equivalents 0.068
_diffrn_reflns_limit_h_max 14
_diffrn_reflns_limit_h_min -14
_diffrn_reflns_limit_k_max 12
_diffrn_reflns_limit_k_min -12
_diffrn_reflns_limit_l_max 26
_diffrn_reflns_limit_l_min -26
_diffrn_reflns_number 9394
_diffrn_reflns_theta_full 25.197
_diffrn_reflns_theta_max 27.094
_diffrn_reflns_theta_min 5.108
_diffrn_standards_number 0
_exptl_absorpt_coefficient_mu 0.091
_exptl_absorpt_correction_T_max 0.98
_exptl_absorpt_correction_T_min 0.98
_exptl_absorpt_correction_type multi-scan
_exptl_absorpt_process_details 'DENZO/SCALEPACK (Otwinowski & Minor, 1997)'
_exptl_crystal_colour colourless
_exptl_crystal_density_diffrn 1.309
_exptl_crystal_density_method 'not measured'
_exptl_crystal_description block
_exptl_crystal_F_000 936
_exptl_crystal_size_max 0.260
_exptl_crystal_size_mid 0.230
_exptl_crystal_size_min 0.220
_refine_diff_density_max 0.28
_refine_diff_density_min -0.24
_refine_ls_extinction_method None
_refine_ls_goodness_of_fit_ref 1.1000
_refine_ls_hydrogen_treatment constr
_refine_ls_matrix_type full
_refine_ls_number_parameters 298
_refine_ls_number_reflns 2539
_refine_ls_number_restraints 0
_refine_ls_R_factor_all 0.1321
_refine_ls_R_factor_gt 0.0561
_refine_ls_shift/su_max 0.0002103
_refine_ls_shift/su_mean 0.0000183
_refine_ls_structure_factor_coef F
_refine_ls_weighting_details
;
 Method= Modified Sheldrick 
 w=1/[\s^2^(F) + ( 0.01P)^2^ + 0.03P] 
 ,where P=(max(Fo,0) + 2Fc)/3 
;
_refine_ls_weighting_scheme calc
_refine_ls_wR_factor_all 0.1053
_refine_ls_wR_factor_gt 0.0668
_refine_ls_wR_factor_ref 0.0711
_reflns_limit_h_max 14
_reflns_limit_h_min -14
_reflns_limit_k_max 12
_reflns_limit_k_min 0
_reflns_limit_l_max 26
_reflns_limit_l_min 0
_reflns_number_gt 2336
_reflns_number_total 4922
_reflns_threshold_expression I>2.0\s(I)
_oxford_diffrn_Wilson_B_factor 2.09
_oxford_diffrn_Wilson_scale 20.49
_oxford_refine_ls_r_factor_ref 0.0639
_oxford_refine_ls_scale 0.2646(8)
_oxford_reflns_number_all 4592
_oxford_reflns_threshold_expression_ref I>1.5\s(I)
_cod_data_source_file jo7b01774_si_002.cif
_cod_data_source_block 45
_cod_depositor_comments 'Adding full bibliography for 4032856--4032859.cif.'
_cod_database_code 4032856

loop_
_symmetry_equiv_pos_as_xyz
x,y,z
-x,-y,-z
-x+1/2,y+1/2,-z+1/2
x+1/2,-y+1/2,z+1/2

loop_
_atom_site_label
_atom_site_type_symbol
_atom_site_fract_x
_atom_site_fract_y
_atom_site_fract_z
_atom_site_U_iso_or_equiv
_atom_site_occupancy
_atom_site_adp_type
_atom_site_refinement_flags_posn
O1 O 0.26239(17) 0.2255(2) 0.56398(10) 0.0448 1.0000 Uani .
C2 C 0.3614(3) 0.1716(4) 0.54806(17) 0.0451 1.0000 Uani .
O3 O 0.3652(2) 0.0597(3) 0.52624(14) 0.0644 1.0000 Uani .
C4 C 0.4646(3) 0.2697(3) 0.55813(15) 0.0390 1.0000 Uani .
C5 C 0.4559(3) 0.3978(4) 0.58309(15) 0.0446 1.0000 Uani .
C6 C 0.5502(3) 0.4889(3) 0.58791(16) 0.0439 1.0000 Uani .
C7 C 0.6536(2) 0.4471(3) 0.56712(15) 0.0385 1.0000 Uani .
N8 N 0.7523(2) 0.5460(3) 0.56961(14) 0.0482 1.0000 Uani .
O9 O 0.7351(2) 0.6626(3) 0.58406(13) 0.0636 1.0000 Uani .
O10 O 0.8467(2) 0.5062(3) 0.55563(14) 0.0665 1.0000 Uani .
C11 C 0.6666(3) 0.3199(3) 0.54325(16) 0.0425 1.0000 Uani .
C12 C 0.5706(3) 0.2298(3) 0.53883(15) 0.0429 1.0000 Uani .
C13 C 0.1500(3) 0.1486(4) 0.54391(16) 0.0459 1.0000 Uani .
C14 C 0.1285(3) 0.0514(3) 0.59792(16) 0.0450 1.0000 Uani .
C15 C 0.0632(3) 0.1350(3) 0.64229(15) 0.0410 1.0000 Uani .
N16 N -0.0139(2) 0.0690(3) 0.68106(13) 0.0458 1.0000 Uani .
C17 C 0.0522(3) -0.0232(4) 0.73064(17) 0.0546 1.0000 Uani .
C18 C 0.1490(3) 0.0457(4) 0.78169(16) 0.0454 1.0000 Uani .
C19 C 0.1203(3) 0.1579(4) 0.81500(16) 0.0471 1.0000 Uani .
C20 C 0.2049(4) 0.2174(4) 0.86493(18) 0.0613 1.0000 Uani .
C21 C 0.3214(4) 0.1668(5) 0.8803(2) 0.0740 1.0000 Uani .
C22 C 0.3511(4) 0.0575(5) 0.8469(2) 0.0793 1.0000 Uani .
C23 C 0.2655(3) -0.0031(4) 0.7970(2) 0.0646 1.0000 Uani .
C24 C -0.1267(3) 0.0094(4) 0.64330(17) 0.0543 1.0000 Uani .
C25 C -0.2346(3) 0.0377(4) 0.67517(17) 0.0509 1.0000 Uani .
C26 C -0.3397(3) -0.0385(4) 0.6565(2) 0.0647 1.0000 Uani .
C27 C -0.4409(3) -0.0078(5) 0.6828(3) 0.0823 1.0000 Uani .
C28 C -0.4395(4) 0.0986(6) 0.7253(3) 0.0912 1.0000 Uani .
C29 C -0.3366(4) 0.1743(6) 0.7429(2) 0.0917 1.0000 Uani .
C30 C -0.2364(3) 0.1452(5) 0.7176(2) 0.0693 1.0000 Uani .
C31 C -0.0030(3) 0.2412(4) 0.59623(16) 0.0457 1.0000 Uani .
C32 C 0.0527(3) 0.2517(4) 0.53905(16) 0.0490 1.0000 Uani .
O33 O -0.06396(18) 0.1871(3) 0.53206(11) 0.0542 1.0000 Uani .
H51 H 0.3818 0.4247 0.5963 0.0553 1.0000 Uiso R
H61 H 0.5452 0.5794 0.6047 0.0548 1.0000 Uiso R
H111 H 0.7407 0.2937 0.5306 0.0521 1.0000 Uiso R
H121 H 0.5770 0.1388 0.5222 0.0557 1.0000 Uiso R
H131 H 0.1501 0.1007 0.5016 0.0589 1.0000 Uiso R
H141 H 0.2065 0.0153 0.6230 0.0589 1.0000 Uiso R
H142 H 0.0749 -0.0242 0.5767 0.0582 1.0000 Uiso R
H151 H 0.1274 0.1860 0.6732 0.0525 1.0000 Uiso R
H171 H -0.0070 -0.0635 0.7546 0.0679 1.0000 Uiso R
H172 H 0.0909 -0.0952 0.7095 0.0675 1.0000 Uiso R
H191 H 0.0403 0.1934 0.8035 0.0604 1.0000 Uiso R
H201 H 0.1844 0.2940 0.8880 0.0734 1.0000 Uiso R
H211 H 0.3797 0.2062 0.9139 0.0921 1.0000 Uiso R
H221 H 0.4306 0.0224 0.8565 0.1006 1.0000 Uiso R
H231 H 0.2879 -0.0801 0.7730 0.0825 1.0000 Uiso R
H242 H -0.1131 -0.0920 0.6423 0.0683 1.0000 Uiso R
H241 H -0.1435 0.0481 0.5968 0.0688 1.0000 Uiso R
H261 H -0.3417 -0.1131 0.6256 0.0792 1.0000 Uiso R
H271 H -0.5127 -0.0618 0.6710 0.1007 1.0000 Uiso R
H281 H -0.5109 0.1193 0.7428 0.1090 1.0000 Uiso R
H291 H -0.3353 0.2511 0.7733 0.1118 1.0000 Uiso R
H301 H -0.1642 0.2017 0.7288 0.0861 1.0000 Uiso R
H311 H -0.0448 0.3195 0.6135 0.0598 1.0000 Uiso R
H321 H 0.0577 0.3416 0.5160 0.0638 1.0000 Uiso R

loop_
_atom_site_aniso_label
_atom_site_aniso_U_11
_atom_site_aniso_U_22
_atom_site_aniso_U_33
_atom_site_aniso_U_23
_atom_site_aniso_U_13
_atom_site_aniso_U_12
O1 0.0357(12) 0.0555(15) 0.0456(12) -0.0114(12) 0.0141(10) -0.0080(10)
C2 0.0375(17) 0.050(2) 0.050(2) -0.0071(19) 0.0122(14) -0.0003(17)
O3 0.0518(14) 0.0489(17) 0.097(2) -0.0218(16) 0.0244(14) -0.0061(12)
C4 0.0347(16) 0.043(2) 0.0398(17) -0.0044(16) 0.0097(13) 0.0015(15)
C5 0.0357(16) 0.055(2) 0.0448(18) -0.0077(18) 0.0127(14) -0.0016(16)
C6 0.0441(18) 0.040(2) 0.0487(19) -0.0084(16) 0.0116(15) 0.0013(16)
C7 0.0349(16) 0.038(2) 0.0410(17) 0.0042(16) 0.0030(14) -0.0059(15)
N8 0.0461(17) 0.048(2) 0.0486(17) 0.0054(16) 0.0065(13) -0.0001(15)
O9 0.0690(16) 0.0473(17) 0.0752(18) -0.0107(15) 0.0164(13) -0.0130(14)
O10 0.0417(13) 0.0592(18) 0.102(2) 0.0139(15) 0.0215(13) -0.0029(12)
C11 0.0341(16) 0.044(2) 0.051(2) -0.0005(17) 0.0114(14) 0.0025(15)
C12 0.0397(17) 0.037(2) 0.052(2) -0.0043(17) 0.0105(15) 0.0032(15)
C13 0.0398(17) 0.055(2) 0.0444(19) -0.0108(18) 0.0114(14) -0.0112(17)
C14 0.0418(17) 0.041(2) 0.053(2) -0.0052(18) 0.0126(15) -0.0029(15)
C15 0.0422(17) 0.044(2) 0.0384(17) -0.0047(16) 0.0117(14) -0.0102(15)
N16 0.0481(15) 0.0505(19) 0.0398(15) -0.0026(14) 0.0113(12) -0.0164(13)
C17 0.072(2) 0.044(2) 0.051(2) -0.0061(19) 0.0189(18) -0.0136(19)
C18 0.052(2) 0.043(2) 0.0428(18) 0.0100(18) 0.0136(15) -0.0034(17)
C19 0.0519(19) 0.047(2) 0.0418(19) 0.0058(17) 0.0094(16) -0.0081(17)
C20 0.083(3) 0.055(3) 0.043(2) 0.0051(19) 0.0071(19) -0.014(2)
C21 0.074(3) 0.072(3) 0.062(3) 0.022(3) -0.018(2) -0.018(2)
C22 0.058(2) 0.079(3) 0.094(3) 0.030(3) -0.002(2) 0.010(2)
C23 0.069(2) 0.058(3) 0.067(2) 0.018(2) 0.015(2) 0.009(2)
C24 0.057(2) 0.061(3) 0.0471(19) -0.0107(19) 0.0153(16) -0.0187(18)
C25 0.0473(19) 0.053(2) 0.052(2) 0.005(2) 0.0098(16) -0.0006(18)
C26 0.063(2) 0.044(2) 0.088(3) 0.005(2) 0.018(2) -0.0020(19)
C27 0.051(2) 0.060(3) 0.139(4) 0.015(3) 0.028(3) -0.002(2)
C28 0.077(3) 0.096(4) 0.109(4) 0.002(3) 0.038(3) 0.021(3)
C29 0.059(3) 0.121(4) 0.095(3) -0.039(3) 0.014(2) 0.015(3)
C30 0.052(2) 0.080(3) 0.073(3) -0.022(3) 0.007(2) 0.000(2)
C31 0.0404(18) 0.045(2) 0.0501(19) -0.0042(18) 0.0064(15) -0.0005(16)
C32 0.0376(17) 0.057(2) 0.050(2) 0.0041(19) 0.0028(15) -0.0086(17)
O33 0.0390(12) 0.0705(18) 0.0504(14) -0.0013(13) 0.0031(10) -0.0066(12)

loop_
_atom_type_symbol
_atom_type_scat_dispersion_real
_atom_type_scat_dispersion_imag
_atom_type_scat_Cromer_Mann_a1
_atom_type_scat_Cromer_Mann_b1
_atom_type_scat_Cromer_Mann_a2
_atom_type_scat_Cromer_Mann_b2
_atom_type_scat_Cromer_Mann_a3
_atom_type_scat_Cromer_Mann_b3
_atom_type_scat_Cromer_Mann_a4
_atom_type_scat_Cromer_Mann_b4
_atom_type_scat_Cromer_Mann_c
_atom_type_scat_source
C 0.0033 0.0016 2.3100 20.8439 1.0200 10.2075 1.5886 0.5687 0.8650 51.6512 0.2156 'International Tables Vol C 4.2.6.8 and 6.1.1.4'
H 0.0000 0.0000 0.4930 10.5109 0.3229 26.1257 0.1402 3.1424 0.0408 57.7998 0.0030 'International Tables Vol C 4.2.6.8 and 6.1.1.4'
N 0.0061 0.0033 12.2126 0.0057 3.1322 9.8933 2.0125 28.9975 1.1663 0.5826 -11.5290 'International Tables Vol C 4.2.6.8 and 6.1.1.4'
O 0.0106 0.0060 3.0485 13.2771 2.2868 5.7011 1.5463 0.3239 0.8670 32.9089 0.2508 'International Tables Vol C 4.2.6.8 and 6.1.1.4'

loop_
_geom_angle_atom_site_label_1
_geom_angle_atom_site_label_2
_geom_angle_atom_site_label_3
_geom_angle
_geom_angle_publ_flag
C2 O1 C13 116.1(3) yes
O1 C2 O3 123.8(3) yes
O1 C2 C4 111.7(3) yes
O3 C2 C4 124.4(3) yes
C2 C4 C5 122.4(3) yes
C2 C4 C12 117.6(3) yes
C5 C4 C12 119.9(3) yes
C4 C5 C6 121.0(3) yes
C4 C5 H51 119.3 no
C6 C5 H51 119.7 no
C5 C6 C7 117.7(3) yes
C5 C6 H61 122.1 no
C7 C6 H61 120.2 no
C6 C7 N8 117.8(3) yes
C6 C7 C11 123.0(3) yes
N8 C7 C11 119.2(3) yes
C7 N8 O9 118.8(3) yes
C7 N8 O10 117.6(3) yes
O9 N8 O10 123.6(3) yes
C7 C11 C12 118.3(3) yes
C7 C11 H111 120.6 no
C12 C11 H111 121.0 no
C4 C12 C11 120.0(3) yes
C4 C12 H121 119.6 no
C11 C12 H121 120.4 no
O1 C13 C14 112.5(2) yes
O1 C13 C32 104.1(3) yes
C14 C13 C32 104.8(3) yes
O1 C13 H131 109.8 no
C14 C13 H131 111.5 no
C32 C13 H131 113.9 no
C13 C14 C15 105.1(3) yes
C13 C14 H141 110.5 no
C15 C14 H141 111.6 no
C13 C14 H142 109.1 no
C15 C14 H142 110.1 no
H141 C14 H142 110.2 no
C14 C15 N16 120.0(3) yes
C14 C15 C31 103.8(3) yes
N16 C15 C31 112.7(3) yes
C14 C15 H151 106.3 no
N16 C15 H151 108.4 no
C31 C15 H151 104.2 no
C15 N16 C17 113.1(2) yes
C15 N16 C24 116.2(2) yes
C17 N16 C24 112.3(3) yes
N16 C17 C18 113.2(3) yes
N16 C17 H171 107.7 no
C18 C17 H171 107.4 no
N16 C17 H172 110.8 no
C18 C17 H172 108.2 no
H171 C17 H172 109.4 no
C17 C18 C19 120.0(3) yes
C17 C18 C23 121.2(4) yes
C19 C18 C23 118.8(3) yes
C18 C19 C20 121.2(3) yes
C18 C19 H191 118.9 no
C20 C19 H191 120.0 no
C19 C20 C21 119.5(4) yes
C19 C20 H201 120.8 no
C21 C20 H201 119.7 no
C20 C21 C22 119.7(4) yes
C20 C21 H211 120.5 no
C22 C21 H211 119.8 no
C21 C22 C23 120.8(4) yes
C21 C22 H221 120.6 no
C23 C22 H221 118.6 no
C22 C23 C18 120.0(4) yes
C22 C23 H231 120.1 no
C18 C23 H231 119.9 no
N16 C24 C25 112.2(3) yes
N16 C24 H242 106.9 no
C25 C24 H242 109.1 no
N16 C24 H241 108.6 no
C25 C24 H241 109.2 no
H242 C24 H241 110.8 no
C24 C25 C26 119.4(3) yes
C24 C25 C30 122.2(3) yes
C26 C25 C30 118.1(3) yes
C25 C26 C27 119.5(4) yes
C25 C26 H261 119.7 no
C27 C26 H261 120.8 no
C26 C27 C28 121.0(4) yes
C26 C27 H271 119.7 no
C28 C27 H271 119.3 no
C27 C28 C29 119.3(4) yes
C27 C28 H281 120.0 no
C29 C28 H281 120.7 no
C28 C29 C30 120.3(5) yes
C28 C29 H291 119.6 no
C30 C29 H291 120.1 no
C25 C30 C29 121.7(4) yes
C25 C30 H301 118.1 no
C29 C30 H301 120.2 no
C15 C31 C32 108.6(3) yes
C15 C31 O33 113.0(3) yes
C32 C31 O33 59.5(2) yes
C15 C31 H311 121.4 no
C32 C31 H311 123.0 no
O33 C31 H311 115.8 no
C13 C32 C31 109.5(3) yes
C13 C32 O33 110.2(3) yes
C31 C32 O33 60.6(2) yes
C13 C32 H321 121.5 no
C31 C32 H321 121.2 no
O33 C32 H321 118.6 no
C31 O33 C32 59.91(19) yes

loop_
_geom_bond_atom_site_label_1
_geom_bond_atom_site_label_2
_geom_bond_distance
_geom_bond_publ_flag
O1 C2 1.339(4) yes
O1 C13 1.463(3) yes
C2 O3 1.202(4) yes
C2 C4 1.498(4) yes
C4 C5 1.383(4) yes
C4 C12 1.393(4) yes
C5 C6 1.383(4) yes
C5 H51 0.968 no
C6 C7 1.387(4) yes
C6 H61 0.967 no
C7 N8 1.477(4) yes
C7 C11 1.373(4) yes
N8 O9 1.220(4) yes
N8 O10 1.224(3) yes
C11 C12 1.392(4) yes
C11 H111 0.962 no
C12 H121 0.974 no
C13 C14 1.530(5) yes
C13 C32 1.488(5) yes
C13 H131 0.994 no
C14 C15 1.531(4) yes
C14 H141 0.991 no
C14 H142 1.004 no
C15 N16 1.454(4) yes
C15 C31 1.509(4) yes
C15 H151 0.996 no
N16 C17 1.456(4) yes
N16 C24 1.470(4) yes
C17 C18 1.513(4) yes
C17 H171 0.993 no
C17 H172 0.985 no
C18 C19 1.381(5) yes
C18 C23 1.374(5) yes
C19 C20 1.382(5) yes
C19 H191 0.951 no
C20 C21 1.380(6) yes
C20 H201 0.951 no
C21 C22 1.364(6) yes
C21 H211 0.936 no
C22 C23 1.391(6) yes
C22 H221 0.944 no
C23 H231 0.972 no
C24 C25 1.524(5) yes
C24 H242 1.018 no
C24 H241 1.014 no
C25 C26 1.391(5) yes
C25 C30 1.382(5) yes
C26 C27 1.394(6) yes
C26 H261 0.974 no
C27 C28 1.370(6) yes
C27 H271 0.960 no
C28 C29 1.366(6) yes
C28 H281 0.971 no
C29 C30 1.369(5) yes
C29 H291 0.985 no
C30 H301 0.976 no
C31 C32 1.450(5) yes
C31 O33 1.460(4) yes
C31 H311 1.011 no
C32 O33 1.443(4) yes
C32 H321 1.018 no

loop_
_geom_hbond_atom_site_label_D
_geom_hbond_atom_site_label_H
_geom_hbond_atom_site_label_A
_geom_hbond_site_symmetry_A
_geom_hbond_angle_DHA
_geom_hbond_distance_DH
_geom_hbond_distance_HA
_geom_hbond_distance_DA
_geom_hbond_publ_flag
C11 H111 O33 1_655 161.38(9) 0.962 2.437 3.363(5) yes
C12 H121 O3 2_656 165.81(9) 0.974 2.361 3.314(5) yes
C24 H241 O33 . 141.27(9) 1.014 2.232 3.089(5) yes
C26 H261 O9 1_445 154.54(10) 0.974 2.597 3.502(5) yes
C31 H311 O10 1_455 130.20(11) 1.011 2.397 3.146(5) yes
C32 H321 O10 2_666 151.08(10) 1.018 2.506 3.433(5) yes
